data_4106286
loop_
_publ_author_name
'Tien Teng Ong'
'Padmini Kavuru'
'Thanhha Nguyen'
'Ryan Cantwell'
'\/Lukasz Wojtas'
'Michael J. Zaworotko'

_publ_section_title
;
 2:1 Cocrystals of Homochiral and Achiral Amino Acid Zwitterions with Li+
 Salts: Water-Stable Zeolitic and Diamondoid Metal-Organic Materials
;
_journal_name_full 'Journal of the American Chemical Society'
_journal_page_first 9224
_journal_page_last 9227
_journal_paper_doi 10.1021/ja203002w
_journal_volume 133
_journal_year 2011
_chemical_absolute_configuration ad
_chemical_formula_moiety 'C10 H18 Li N2 O4 +, Br -'
_chemical_formula_sum 'C10 H18 Br Li N2 O4'
_chemical_formula_weight 317.11
_chemical_name_systematic
;
 ?
;
_space_group_IT_number 92
_symmetry_cell_setting tetragonal
_symmetry_space_group_name_Hall 'P 4abw 2nw'
_symmetry_space_group_name_H-M 'P 41 21 2'
_atom_sites_solution_hydrogens geom
_atom_sites_solution_primary direct
_atom_sites_solution_secondary difmap
_audit_creation_method SHELXL-97
_cell_angle_alpha 90.00
_cell_angle_beta 90.00
_cell_angle_gamma 90.00
_cell_formula_units_Z 4
_cell_length_a 9.1703(3)
_cell_length_b 9.1703(3)
_cell_length_c 15.5694(14)
_cell_measurement_temperature 100(2)
_cell_volume 1309.30(13)
_computing_cell_refinement 'APEX2 (Bruker, 2010); SAINT (Bruker, 2009)'
_computing_data_collection 'APEX2 (Bruker, 2010)'
_computing_data_reduction 'SAINT (Bruker, 2009);XPREP(Sheldrick,2008)'
_computing_publication_material 'APEX2 (Bruker, 2010)'
_computing_structure_refinement 'SHELXL-97 (Sheldrick, 2008)'
_computing_structure_solution 'SHELXS-97 (Sheldrick, 2008)'
_diffrn_ambient_temperature 100(2)
_diffrn_measured_fraction_theta_full 0.993
_diffrn_measured_fraction_theta_max 0.995
_diffrn_measurement_device_type 'BRUKER SMART APEXII CCD'
_diffrn_measurement_method 'omega scans'
_diffrn_radiation_monochromator graphite
_diffrn_radiation_source 'fine-focus sealed tube'
_diffrn_radiation_type CuK\a
_diffrn_radiation_wavelength 1.54178
_diffrn_reflns_av_R_equivalents 0.0429
_diffrn_reflns_av_sigmaI/netI 0.0191
_diffrn_reflns_limit_h_max 10
_diffrn_reflns_limit_h_min -10
_diffrn_reflns_limit_k_max 10
_diffrn_reflns_limit_k_min -10
_diffrn_reflns_limit_l_max 18
_diffrn_reflns_limit_l_min -18
_diffrn_reflns_number 11372
_diffrn_reflns_theta_full 68.18
_diffrn_reflns_theta_max 68.18
_diffrn_reflns_theta_min 5.60
_exptl_absorpt_coefficient_mu 4.362
_exptl_absorpt_correction_T_max 0.6695
_exptl_absorpt_correction_T_min 0.6695
_exptl_absorpt_correction_type multi-scan
_exptl_absorpt_process_details 'SADABS; (Sheldrick, 2008)'
_exptl_crystal_colour colorless
_exptl_crystal_density_diffrn 1.609
_exptl_crystal_description block
_exptl_crystal_F_000 648
_exptl_crystal_size_max 0.10
_exptl_crystal_size_mid 0.10
_exptl_crystal_size_min 0.10
_refine_diff_density_max 0.217
_refine_diff_density_min -0.306
_refine_diff_density_rms 0.065
_refine_ls_abs_structure_details 'Flack H D (1983), Acta Cryst. A39, 876-881, 439 Friedel pairs'
_refine_ls_abs_structure_Flack -0.02(2)
_refine_ls_extinction_method none
_refine_ls_goodness_of_fit_ref 1.078
_refine_ls_hydrogen_treatment constr
_refine_ls_matrix_type full
_refine_ls_number_parameters 83
_refine_ls_number_reflns 1182
_refine_ls_number_restraints 0
_refine_ls_restrained_S_all 1.078
_refine_ls_R_factor_all 0.0185
_refine_ls_R_factor_gt 0.0181
_refine_ls_shift/su_max 0.001
_refine_ls_shift/su_mean 0.000
_refine_ls_structure_factor_coef Fsqd
_refine_ls_weighting_details 'calc w=1/[\s^2^(Fo^2^)+(0.0254P)^2^+0.3975P] where P=(Fo^2^+2Fc^2^)/3'
_refine_ls_weighting_scheme calc
_refine_ls_wR_factor_gt 0.0447
_refine_ls_wR_factor_ref 0.0449
_reflns_number_gt 1166
_reflns_number_total 1182
_reflns_threshold_expression >2sigma(I)
_cod_data_source_file ja203002w_si_003.cif
_cod_data_source_block 142e_0m
_cod_database_code 4106286

loop_
_symmetry_equiv_pos_as_xyz
'x, y, z'
'-x, -y, z+1/2'
'-y+1/2, x+1/2, z+1/4'
'y+1/2, -x+1/2, z+3/4'
'-x+1/2, y+1/2, -z+1/4'
'x+1/2, -y+1/2, -z+3/4'
'y, x, -z'
'-y, -x, -z+1/2'

loop_
_atom_site_label
_atom_site_type_symbol
_atom_site_fract_x
_atom_site_fract_y
_atom_site_fract_z
_atom_site_U_iso_or_equiv
_atom_site_adp_type
_atom_site_occupancy
_atom_site_symmetry_multiplicity
_atom_site_calc_flag
_atom_site_refinement_flags
Br1 Br 0.80458(2) 0.80458(2) 0.0000 0.01490(10) Uani 1 2 d S
O1 O 0.45872(14) 0.27818(15) -0.08101(8) 0.0154(3) Uani 1 1 d .
O2 O 0.64925(13) 0.20628(17) -0.15934(8) 0.0145(3) Uani 1 1 d .
N1 N 0.82030(16) 0.16032(16) -0.01750(9) 0.0115(3) Uani 1 1 d .
H1A H 0.8092 0.0609 -0.0130 0.014 Uiso 1 1 calc R
H1B H 0.8617 0.1816 -0.0699 0.014 Uiso 1 1 calc R
C1 C 0.5893(2) 0.23778(19) -0.09019(12) 0.0118(4) Uani 1 1 d .
C2 C 0.67700(19) 0.23623(19) -0.00757(12) 0.0114(4) Uani 1 1 d .
H2 H 0.6191 0.1867 0.0384 0.014 Uiso 1 1 calc R
C5 C 0.9116(2) 0.2178(2) 0.05405(12) 0.0155(4) Uani 1 1 d .
H5A H 1.0163 0.1978 0.0441 0.019 Uiso 1 1 calc R
H5B H 0.8822 0.1751 0.1098 0.019 Uiso 1 1 calc R
C4 C 0.8799(2) 0.3810(2) 0.05114(13) 0.0183(5) Uani 1 1 d .
H4A H 0.9443 0.4305 0.0093 0.022 Uiso 1 1 calc R
H4B H 0.8939 0.4258 0.1084 0.022 Uiso 1 1 calc R
C3 C 0.7192(2) 0.3911(2) 0.02297(12) 0.0166(4) Uani 1 1 d .
H3A H 0.7079 0.4624 -0.0243 0.020 Uiso 1 1 calc R
H3B H 0.6568 0.4218 0.0716 0.020 Uiso 1 1 calc R
Li1 Li 0.2996(3) 0.2996(3) 0.0000 0.0146(8) Uani 1 2 d S

loop_
_atom_site_aniso_label
_atom_site_aniso_U_11
_atom_site_aniso_U_22
_atom_site_aniso_U_33
_atom_site_aniso_U_23
_atom_site_aniso_U_13
_atom_site_aniso_U_12
Br1 0.01537(11) 0.01537(11) 0.01397(14) -0.00197(8) 0.00197(8) -0.00213(10)
O1 0.0111(7) 0.0236(8) 0.0114(6) 0.0003(6) 0.0002(5) 0.0030(5)
O2 0.0112(6) 0.0233(7) 0.0090(6) -0.0013(6) 0.0009(5) 0.0006(5)
N1 0.0121(8) 0.0139(8) 0.0086(7) 0.0004(5) -0.0016(5) 0.0006(6)
C1 0.0110(8) 0.0125(9) 0.0120(8) 0.0018(7) -0.0013(7) -0.0031(7)
C2 0.0102(9) 0.0147(9) 0.0093(8) 0.0008(7) 0.0024(8) 0.0011(6)
C5 0.0136(9) 0.0232(11) 0.0097(8) -0.0011(8) -0.0030(7) -0.0014(8)
C4 0.0189(11) 0.0223(11) 0.0139(10) -0.0018(8) -0.0015(8) -0.0049(9)
C3 0.0207(11) 0.0157(10) 0.0132(10) -0.0019(7) -0.0048(7) 0.0021(8)
Li1 0.0147(11) 0.0147(11) 0.0144(18) -0.0017(13) 0.0017(13) 0.0000(17)

loop_
_atom_type_symbol
_atom_type_description
_atom_type_scat_dispersion_real
_atom_type_scat_dispersion_imag
_atom_type_scat_source
C C 0.0181 0.0091 'International Tables Vol C Tables 4.2.6.8 and 6.1.1.4'
H H 0.0000 0.0000 'International Tables Vol C Tables 4.2.6.8 and 6.1.1.4'
Li Li 0.0008 0.0003 'International Tables Vol C Tables 4.2.6.8 and 6.1.1.4'
N N 0.0311 0.0180 'International Tables Vol C Tables 4.2.6.8 and 6.1.1.4'
O O 0.0492 0.0322 'International Tables Vol C Tables 4.2.6.8 and 6.1.1.4'
Br Br -0.6763 1.2805 'International Tables Vol C Tables 4.2.6.8 and 6.1.1.4'

loop_
_geom_angle_atom_site_label_1
_geom_angle_atom_site_label_2
_geom_angle_atom_site_label_3
_geom_angle
_geom_angle_site_symmetry_1
_geom_angle_site_symmetry_3
C1 O1 Li1 144.87(13) . .
C1 O2 Li1 159.20(13) . 4_554
C5 N1 C2 104.59(14) . .
C5 N1 H1A 110.8 . .
C2 N1 H1A 110.8 . .
C5 N1 H1B 110.8 . .
C2 N1 H1B 110.8 . .
H1A N1 H1B 108.9 . .
O2 C1 O1 125.90(17) . .
O2 C1 C2 119.83(16) . .
O1 C1 C2 114.21(16) . .
N1 C2 C1 112.50(15) . .
N1 C2 C3 103.86(15) . .
C1 C2 C3 112.61(15) . .
N1 C2 H2 109.2 . .
C1 C2 H2 109.2 . .
C3 C2 H2 109.2 . .
N1 C5 C4 102.58(15) . .
N1 C5 H5A 111.3 . .
C4 C5 H5A 111.3 . .
N1 C5 H5B 111.3 . .
C4 C5 H5B 111.3 . .
H5A C5 H5B 109.2 . .
C5 C4 C3 104.50(16) . .
C5 C4 H4A 110.9 . .
C3 C4 H4A 110.9 . .
C5 C4 H4B 110.9 . .
C3 C4 H4B 110.9 . .
H4A C4 H4B 108.9 . .
C4 C3 C2 105.73(17) . .
C4 C3 H3A 110.6 . .
C2 C3 H3A 110.6 . .
C4 C3 H3B 110.6 . .
C2 C3 H3B 110.6 . .
H3A C3 H3B 108.7 . .
O1 Li1 O1 125.2(2) . 7
O1 Li1 O2 93.31(5) . 6_454
O1 Li1 O2 114.52(6) 7 6_454
O1 Li1 O2 114.52(6) . 3_545
O1 Li1 O2 93.31(5) 7 3_545
O2 Li1 O2 118.2(2) 6_454 3_545

loop_
_geom_bond_atom_site_label_1
_geom_bond_atom_site_label_2
_geom_bond_distance
_geom_bond_site_symmetry_2
O1 C1 1.261(2) .
O1 Li1 1.939(2) .
O2 C1 1.243(2) .
O2 Li1 1.974(3) 4_554
N1 C5 1.490(2) .
N1 C2 1.495(2) .
N1 H1A 0.9200 .
N1 H1B 0.9200 .
C1 C2 1.517(3) .
C2 C3 1.547(3) .
C2 H2 1.0000 .
C5 C4 1.525(3) .
C5 H5A 0.9900 .
C5 H5B 0.9900 .
C4 C3 1.540(3) .
C4 H4A 0.9900 .
C4 H4B 0.9900 .
C3 H3A 0.9900 .
C3 H3B 0.9900 .
Li1 O1 1.939(2) 7
Li1 O2 1.974(3) 6_454
Li1 O2 1.974(3) 3_545

loop_
_geom_hbond_atom_site_label_D
_geom_hbond_atom_site_label_H
_geom_hbond_atom_site_label_A
_geom_hbond_distance_DH
_geom_hbond_distance_HA
_geom_hbond_distance_DA
_geom_hbond_angle_DHA
_geom_hbond_site_symmetry_A
N1 H1A Br1 0.92 2.36 3.2769(15) 174.6 1_545
N1 H1B O1 0.92 1.82 2.737(2) 175.1 6_554

loop_
_geom_torsion_atom_site_label_1
_geom_torsion_atom_site_label_2
_geom_torsion_atom_site_label_3
_geom_torsion_atom_site_label_4
_geom_torsion
_geom_torsion_site_symmetry_1
_geom_torsion_site_symmetry_4
Li1 O2 C1 O1 135.1(4) 4_554 .
Li1 O2 C1 C2 -41.9(6) 4_554 .
Li1 O1 C1 O2 160.9(3) . .
Li1 O1 C1 C2 -21.9(4) . .
C5 N1 C2 C1 158.54(15) . .
C5 N1 C2 C3 36.48(18) . .
O2 C1 C2 N1 -14.1(2) . .
O1 C1 C2 N1 168.53(15) . .
O2 C1 C2 C3 102.8(2) . .
O1 C1 C2 C3 -74.5(2) . .
C2 N1 C5 C4 -44.27(19) . .
N1 C5 C4 C3 34.0(2) . .
C5 C4 C3 C2 -11.9(2) . .
N1 C2 C3 C4 -14.56(18) . .
C1 C2 C3 C4 -136.55(16) . .
C1 O1 Li1 O1 80.2(3) . 7
C1 O1 Li1 O2 -156.5(2) . 6_454
C1 O1 Li1 O2 -33.3(4) . 3_545
